data_2008990
loop_
_publ_author_name
'Xu, Jiaxi'
'Jin, Sheng'

_publ_section_title 1,3a,5-Triphenyl-3a,4,5,6-tetrahydro-1,2,4-oxadiazolo[4,5-<i>a</i>][1,5]benzodiazepine
_journal_issue 9
_journal_name_full 'Acta Crystallographica Section C'
_journal_page_first 1579
_journal_page_last 1581
_journal_paper_doi 10.1107/S0108270199006575
_journal_volume 55
_journal_year 1999
_chemical_formula_moiety 'C28 H23 N3 O'
_chemical_formula_sum 'C28 H23 N3 O'
_chemical_formula_weight 417.49
_chemical_name_common '[1,2,4]oxadiazolo[4,5-a][1,5]benzodiazepine'
_chemical_name_systematic
;
1,3a,5-triphenyl-3a,4,5,6-tetrahydro-[1,2,4]oxadiazolo[4,5-a]
[1,5]benzodiazepine
;
_space_group_IT_number 2
_symmetry_cell_setting triclinic
_symmetry_space_group_name_Hall '-P 1'
_symmetry_space_group_name_H-M 'P -1'
_audit_creation_method SHELXL-97
_cell_angle_alpha 112.60(3)
_cell_angle_beta 108.47(3)
_cell_angle_gamma 65.02(3)
_cell_formula_units_Z 2
_cell_length_a 10.961(2)
_cell_length_b 11.775(2)
_cell_length_c 10.452(2)
_cell_measurement_reflns_used 25
_cell_measurement_temperature 293(2)
_cell_measurement_theta_max 10
_cell_measurement_theta_min 5
_cell_volume 1109.5(5)
_computing_cell_refinement 'MSC/AFC Diffractometer Control Software'
_computing_data_collection
;MSC/AFC Diffractometer Control Software (Molecular Structure Corporation,
 1994)
;
_computing_data_reduction 'SHELXS97 (Sheldrick, 1997a)'
_computing_molecular_graphics 'XP (Siemens, 1990)'
_computing_publication_material SHELXL97
_computing_structure_refinement 'SHELXL97 (Sheldrick, 1997b)'
_computing_structure_solution SHELXS97
_diffrn_ambient_temperature 293(2)
_diffrn_measured_fraction_theta_full 0.910
_diffrn_measured_fraction_theta_max 0.910
_diffrn_measurement_device_type 'Rigaku AFC-6S'
_diffrn_measurement_method \w/2\q
_diffrn_radiation_monochromator graphite
_diffrn_radiation_source 'fine-focus sealed tube'
_diffrn_radiation_type MoK\a
_diffrn_radiation_wavelength 0.71073
_diffrn_reflns_av_R_equivalents 0.035
_diffrn_reflns_av_sigmaI/netI 0.050
_diffrn_reflns_limit_h_max 11
_diffrn_reflns_limit_h_min 0
_diffrn_reflns_limit_k_max 13
_diffrn_reflns_limit_k_min -12
_diffrn_reflns_limit_l_max 11
_diffrn_reflns_limit_l_min -12
_diffrn_reflns_number 3775
_diffrn_reflns_theta_full 25.01
_diffrn_reflns_theta_max 25.01
_diffrn_reflns_theta_min 2.09
_diffrn_standards_decay_% 1
_diffrn_standards_interval_count 150
_diffrn_standards_number 3
_exptl_absorpt_coefficient_mu 0.077
_exptl_absorpt_correction_type none
_exptl_crystal_colour Colourless
_exptl_crystal_density_diffrn 1.250
_exptl_crystal_density_method 'not measured'
_exptl_crystal_description Block
_exptl_crystal_F_000 440
_exptl_crystal_size_max 0.40
_exptl_crystal_size_mid 0.25
_exptl_crystal_size_min 0.20
_refine_diff_density_max 0.173
_refine_diff_density_min -0.209
_refine_ls_extinction_method none
_refine_ls_goodness_of_fit_ref 0.941
_refine_ls_hydrogen_treatment constr
_refine_ls_matrix_type full
_refine_ls_number_parameters 289
_refine_ls_number_reflns 3553
_refine_ls_number_restraints 0
_refine_ls_restrained_S_all 0.941
_refine_ls_R_factor_all 0.088
_refine_ls_R_factor_gt 0.043
_refine_ls_shift/su_max <0.001
_refine_ls_shift/su_mean 0.000
_refine_ls_structure_factor_coef Fsqd
_refine_ls_weighting_details 'w = 1/[\s^2^(Fo^2^)+(0.0775P)^2^+0.1352P] where P=(Fo^2^+2Fc^2^)/3'
_refine_ls_weighting_scheme calc
_refine_ls_wR_factor_ref 0.134
_reflns_number_gt 2292
_reflns_number_total 3553
_reflns_threshold_expression I>2\s(I)
_cod_data_source_file ta1252.cif
_cod_data_source_block jin72
_cod_depositor_comments
;
The following automatic conversions were performed:
'_symmetry_cell_setting' value 'Triclinic' changed to 'triclinic'
according to '/home/saulius/struct/CIF-dictionaries/cif_core.dic'
dictionary named 'cif_core.dic' version 2.4.1 from 2010-06-29.

Automatic conversion script
Id: cif_fix_enum 1527 2010-12-29 10:47:43Z saulius 

The following automatic conversions were performed:

'_symmetry_cell_setting' value 'Triclinic' changed to 'triclinic'
according to /home/saulius/struct/CIF-dictionaries/cif_core.dic
dictionary named 'cif_core.dic' version 2.4.1 from 2010-06-29.

Automatic conversion script
Id: cif_fix_values 1715 2011-07-08 13:25:40Z adriana 

The following automatic conversions were performed:

'_refine_ls_weighting_scheme' value 'calc w =
1/[\s^2^(Fo^2^)+(0.0775P)^2^+0.1352P] where P=(Fo^2^+2Fc^2^)/3' was
changed to 'calc'. New tag '_refine_ls_weighting_details' was
created. The value of the new tag was set to 'w =
1/[\s^2^(Fo^2^)+(0.0775P)^2^+0.1352P] where P=(Fo^2^+2Fc^2^)/3'.

Automatic conversion script
Id: cif_fix_values 3143 2015-03-26 13:38:13Z robertas 
;
_cod_original_cell_volume 1109.5(3)
_cod_database_code 2008990
_cod_database_fobs_code 2008990

loop_
_symmetry_equiv_pos_as_xyz
'x, y, z'
'-x, -y, -z'

loop_
_atom_site_label
_atom_site_fract_x
_atom_site_fract_y
_atom_site_fract_z
_atom_site_U_iso_or_equiv
_atom_site_adp_type
_atom_site_calc_flag
_atom_site_refinement_flags
_atom_site_occupancy
_atom_site_disorder_assembly
_atom_site_disorder_group
_atom_site_type_symbol
O1 0.81540(16) 0.18285(14) 0.45992(14) 0.0455(4) Uani d . 1 . . O
N1 0.48172(18) 0.11765(15) 0.13362(17) 0.0382(4) Uani d . 1 . . N
H1 0.4171 0.0732 0.0584 0.080 Uiso d . 1 . . H
N2 0.66635(17) 0.24951(15) 0.27383(17) 0.0354(4) Uani d . 1 . . N
N3 0.8549(2) 0.27292(17) 0.43484(19) 0.0467(5) Uani d . 1 . . N
C1 0.5229(2) 0.32263(18) 0.26079(19) 0.0335(5) Uani d . 1 . . C
C2 0.4741(2) 0.45834(19) 0.3182(2) 0.0402(5) Uani d . 1 . . C
H2 0.5350 0.5027 0.3715 0.048 Uiso calc R 1 . . H
C3 0.3344(3) 0.5270(2) 0.2956(3) 0.0526(6) Uani d . 1 . . C
H3 0.3018 0.6177 0.3326 0.063 Uiso calc R 1 . . H
C4 0.2442(3) 0.4616(2) 0.2187(3) 0.0578(7) Uani d . 1 . . C
H4 0.1507 0.5080 0.2024 0.069 Uiso calc R 1 . . H
C5 0.2920(2) 0.3275(2) 0.1660(2) 0.0488(6) Uani d . 1 . . C
H5 0.2300 0.2838 0.1155 0.059 Uiso calc R 1 . . H
C6 0.4310(2) 0.25607(18) 0.18671(19) 0.0357(5) Uani d . 1 . . C
C7 0.5351(2) 0.04409(19) 0.2402(2) 0.0399(5) Uani d . 1 . . C
H7 0.5960 -0.0434 0.1974 0.048 Uiso calc R 1 . . H
C8 0.6221(2) 0.1081(2) 0.3684(2) 0.0404(5) Uani d . 1 . . C
H8A 0.6695 0.0510 0.4285 0.049 Uiso calc R 1 . . H
H8B 0.5628 0.1893 0.4214 0.049 Uiso calc R 1 . . H
C9 0.7267(2) 0.13701(19) 0.3311(2) 0.0367(5) Uani d . 1 . . C
C10 0.7644(2) 0.31138(19) 0.3325(2) 0.0386(5) Uani d . 1 . . C
C11 0.7689(2) 0.4064(2) 0.2769(2) 0.0451(6) Uani d . 1 . . C
C12 0.7015(3) 0.4132(2) 0.1416(2) 0.0506(6) Uani d . 1 . . C
H12 0.6525 0.3576 0.0855 0.061 Uiso calc R 1 . . H
C13 0.7072(3) 0.5024(2) 0.0901(3) 0.0626(7) Uani d . 1 . . C
H13 0.6603 0.5077 0.0001 0.075 Uiso calc R 1 . . H
C14 0.7809(3) 0.5827(3) 0.1702(3) 0.0741(8) Uani d . 1 . . C
H14 0.7850 0.6418 0.1343 0.089 Uiso calc R 1 . . H
C15 0.8491(4) 0.5764(3) 0.3035(3) 0.0829(10) Uani d . 1 . . C
H15 0.8996 0.6311 0.3580 0.099 Uiso calc R 1 . . H
C16 0.8425(3) 0.4886(3) 0.3572(3) 0.0670(8) Uani d . 1 . . C
H16 0.8882 0.4852 0.4481 0.080 Uiso calc R 1 . . H
C17 0.8177(2) 0.01697(18) 0.2372(2) 0.0384(5) Uani d . 1 . . C
C18 0.8253(2) 0.0100(2) 0.1048(2) 0.0475(6) Uani d . 1 . . C
H18 0.7714 0.0804 0.0685 0.057 Uiso calc R 1 . . H
C19 0.9122(3) -0.1005(2) 0.0258(3) 0.0607(7) Uani d . 1 . . C
H19 0.9182 -0.1035 -0.0623 0.073 Uiso calc R 1 . . H
C20 0.9902(3) -0.2068(2) 0.0776(3) 0.0662(8) Uani d . 1 . . C
H20 1.0470 -0.2822 0.0236 0.079 Uiso calc R 1 . . H
C21 0.9832(3) -0.2003(2) 0.2094(3) 0.0634(7) Uani d . 1 . . C
H21 1.0362 -0.2712 0.2450 0.076 Uiso calc R 1 . . H
C22 0.8983(2) -0.0899(2) 0.2887(3) 0.0496(6) Uani d . 1 . . C
H22 0.8947 -0.0865 0.3778 0.060 Uiso calc R 1 . . H
C23 0.4217(2) 0.0254(2) 0.2744(2) 0.0455(6) Uani d . 1 . . C
C24 0.3251(3) 0.1294(3) 0.3500(3) 0.0590(7) Uani d . 1 . . C
H24 0.3342 0.2116 0.3882 0.071 Uiso calc R 1 . . H
C25 0.2152(3) 0.1115(3) 0.3687(3) 0.0710(8) Uani d . 1 . . C
H25 0.1507 0.1820 0.4185 0.085 Uiso calc R 1 . . H
C26 0.2013(3) -0.0074(4) 0.3151(3) 0.0785(9) Uani d . 1 . . C
H26 0.1265 -0.0182 0.3267 0.094 Uiso calc R 1 . . H
C27 0.2973(4) -0.1125(3) 0.2434(3) 0.0780(9) Uani d . 1 . . C
H27 0.2891 -0.1950 0.2085 0.094 Uiso calc R 1 . . H
C28 0.4069(3) -0.0948(3) 0.2232(3) 0.0598(7) Uani d . 1 . . C
H28 0.4713 -0.1660 0.1739 0.072 Uiso calc R 1 . . H

loop_
_atom_site_aniso_label
_atom_site_aniso_U_11
_atom_site_aniso_U_22
_atom_site_aniso_U_33
_atom_site_aniso_U_12
_atom_site_aniso_U_13
_atom_site_aniso_U_23
O1 0.0421(10) 0.0492(8) 0.0425(8) -0.0156(8) -0.0022(7) 0.0190(7)
N1 0.0415(11) 0.0350(9) 0.0378(9) -0.0112(8) 0.0110(8) 0.0094(7)
N2 0.0287(10) 0.0338(9) 0.0434(9) -0.0084(8) 0.0056(8) 0.0145(7)
N3 0.0415(12) 0.0485(10) 0.0492(11) -0.0169(9) 0.0049(9) 0.0145(9)
C1 0.0294(12) 0.0360(10) 0.0327(10) -0.0044(9) 0.0068(9) 0.0141(8)
C2 0.0415(14) 0.0367(11) 0.0396(11) -0.0082(10) 0.0120(10) 0.0106(9)
C3 0.0497(16) 0.0379(12) 0.0646(15) 0.0019(12) 0.0236(13) 0.0175(11)
C4 0.0340(14) 0.0517(14) 0.0828(17) 0.0037(12) 0.0158(13) 0.0312(13)
C5 0.0308(13) 0.0537(13) 0.0621(14) -0.0122(11) 0.0022(11) 0.0247(11)
C6 0.0353(13) 0.0369(10) 0.0349(10) -0.0084(10) 0.0079(9) 0.0137(8)
C7 0.0367(13) 0.0346(10) 0.0496(12) -0.0053(10) 0.0140(10) 0.0163(9)
C8 0.0346(13) 0.0403(11) 0.0466(12) -0.0043(10) 0.0094(10) 0.0207(9)
C9 0.0307(12) 0.0363(11) 0.0395(11) -0.0075(10) 0.0000(9) 0.0170(9)
C10 0.0319(12) 0.0374(10) 0.0424(11) -0.0081(10) 0.0085(10) 0.0103(9)
C11 0.0389(14) 0.0418(11) 0.0546(13) -0.0115(11) 0.0129(11) 0.0134(10)
C12 0.0473(15) 0.0535(13) 0.0554(14) -0.0178(12) 0.0120(12) 0.0176(11)
C13 0.0678(19) 0.0685(16) 0.0640(15) -0.0240(15) 0.0159(14) 0.0284(13)
C14 0.090(2) 0.0687(17) 0.086(2) -0.0325(17) 0.0259(18) 0.0322(15)
C15 0.101(3) 0.0764(19) 0.092(2) -0.0581(19) 0.011(2) 0.0212(17)
C16 0.072(2) 0.0724(17) 0.0697(16) -0.0433(16) -0.0044(15) 0.0278(14)
C17 0.0289(12) 0.0358(11) 0.0481(12) -0.0077(10) 0.0052(10) 0.0149(9)
C18 0.0396(14) 0.0457(12) 0.0482(13) -0.0070(11) 0.0072(11) 0.0138(10)
C19 0.0509(17) 0.0624(15) 0.0561(15) -0.0171(14) 0.0177(13) 0.0006(12)
C20 0.0366(15) 0.0444(14) 0.091(2) -0.0074(12) 0.0166(14) -0.0040(13)
C21 0.0418(16) 0.0413(13) 0.097(2) -0.0026(12) 0.0135(15) 0.0224(13)
C22 0.0360(14) 0.0440(12) 0.0680(15) -0.0048(11) 0.0086(12) 0.0263(11)
C23 0.0416(14) 0.0537(13) 0.0494(12) -0.0173(12) 0.0036(11) 0.0262(11)
C24 0.0547(18) 0.0667(16) 0.0643(16) -0.0176(14) 0.0222(14) 0.0228(13)
C25 0.0544(19) 0.105(2) 0.0664(17) -0.0265(18) 0.0184(14) 0.0328(16)
C26 0.070(2) 0.136(3) 0.0623(17) -0.061(2) 0.0005(16) 0.0429(19)
C27 0.092(3) 0.098(2) 0.0745(19) -0.064(2) -0.0004(18) 0.0337(18)
C28 0.0618(18) 0.0614(16) 0.0665(16) -0.0292(14) 0.0074(13) 0.0236(13)

loop_
_atom_type_symbol
_atom_type_description
_atom_type_scat_dispersion_real
_atom_type_scat_dispersion_imag
_atom_type_scat_source
C C 0.0033 0.0016 'International Tables Vol C Tables 4.2.6.8 and 6.1.1.4'
H H 0.0000 0.0000 'International Tables Vol C Tables 4.2.6.8 and 6.1.1.4'
N N 0.0061 0.0033 'International Tables Vol C Tables 4.2.6.8 and 6.1.1.4'
O O 0.0106 0.0060 'International Tables Vol C Tables 4.2.6.8 and 6.1.1.4'

loop_
_geom_angle_atom_site_label_1
_geom_angle_atom_site_label_2
_geom_angle_atom_site_label_3
_geom_angle
_geom_angle_publ_flag
N3 O1 C9 106.08(14) yes
C6 N1 C7 116.12(15) yes
C10 N2 C1 121.71(15) yes
C10 N2 C9 103.22(16) yes
C1 N2 C9 120.96(16) yes
C10 N3 O1 106.22(18) yes
C6 C1 C2 119.85(19) no
C6 C1 N2 118.70(16) yes
C2 C1 N2 121.44(19) yes
C3 C2 C1 119.8(2) no
C4 C3 C2 120.2(2) no
C3 C4 C5 119.9(2) no
C4 C5 C6 121.3(2) no
C5 C6 C1 118.85(18) no
C5 C6 N1 121.9(2) yes
C1 C6 N1 119.27(18) yes
N1 C7 C8 109.97(16) yes
N1 C7 C23 111.96(18) yes
C8 C7 C23 113.87(18) yes
C7 C8 C9 113.07(17) yes
O1 C9 N2 101.78(15) yes
O1 C9 C8 108.85(16) yes
N2 C9 C8 113.32(17) yes
O1 C9 C17 107.29(16) yes
N2 C9 C17 111.84(16) yes
C8 C9 C17 112.95(17) yes
N3 C10 N2 114.35(19) yes
N3 C10 C11 122.5(2) yes
N2 C10 C11 123.07(19) yes
C16 C11 C12 118.8(2) no
C16 C11 C10 120.5(2) no
C12 C11 C10 120.7(2) no
C13 C12 C11 120.2(2) no
C14 C13 C12 120.5(3) no
C13 C14 C15 120.1(3) no
C14 C15 C16 120.0(3) no
C11 C16 C15 120.4(3) no
C18 C17 C22 118.7(2) no
C18 C17 C9 123.24(18) no
C22 C17 C9 118.09(19) no
C19 C18 C17 120.6(2) no
C18 C19 C20 120.1(3) no
C21 C20 C19 119.6(2) no
C22 C21 C20 120.4(2) no
C21 C22 C17 120.7(2) no
C28 C23 C24 118.0(2) no
C28 C23 C7 120.0(2) no
C24 C23 C7 121.9(2) no
C25 C24 C23 120.5(3) no
C26 C25 C24 120.5(3) no
C25 C26 C27 120.1(3) no
C26 C27 C28 119.6(3) no
C23 C28 C27 121.3(3) no

loop_
_geom_bond_atom_site_label_1
_geom_bond_atom_site_label_2
_geom_bond_site_symmetry_2
_geom_bond_distance
_geom_bond_publ_flag
O1 N3 . 1.434(2) yes
O1 C9 . 1.450(2) yes
N1 C6 . 1.417(2) yes
N1 C7 . 1.495(3) yes
N2 C10 . 1.401(3) yes
N2 C1 . 1.430(3) yes
N2 C9 . 1.473(2) yes
N3 C10 . 1.286(3) yes
C1 C6 . 1.391(3) yes
C1 C2 . 1.394(3) no
C2 C3 . 1.388(3) no
C3 C4 . 1.371(3) no
C4 C5 . 1.373(3) no
C5 C6 . 1.387(3) no
C7 C8 . 1.515(3) yes
C7 C23 . 1.516(3) yes
C8 C9 . 1.515(3) yes
C9 C17 . 1.523(3) yes
C10 C11 . 1.469(3) no
C11 C16 . 1.378(3) no
C11 C12 . 1.388(3) no
C12 C13 . 1.381(3) no
C13 C14 . 1.362(4) no
C14 C15 . 1.371(4) no
C15 C16 . 1.387(4) no
C17 C18 . 1.382(3) no
C17 C22 . 1.391(3) no
C18 C19 . 1.381(3) no
C19 C20 . 1.384(4) no
C20 C21 . 1.375(4) no
C21 C22 . 1.371(3) no
C23 C28 . 1.368(3) no
C23 C24 . 1.392(3) no
C24 C25 . 1.390(4) no
C25 C26 . 1.349(4) no
C26 C27 . 1.374(4) no
C27 C28 . 1.392(4) no

loop_
_cod_related_entry_id
_cod_related_entry_database
_cod_related_entry_code
1 ChemSpider 4421931
